data_4328261
loop_
_publ_author_name
'Sang Ho Lim'
'Marilyn M. Olmstead'
'James C. Fettinger'
'Alan L. Balch'

_publ_section_title
;
 Polymorphs and Aurophilic Interactions in Colorless Crystals of
 Au2(\m-1,2 bis-(diphenylarsino)ethane)X2, (X = Cl, Br, I)
;
_journal_name_full 'Inorganic Chemistry'
_journal_page_first 1925
_journal_page_last 1932
_journal_paper_doi 10.1021/ic2022165
_journal_volume 51
_journal_year 2012
_chemical_formula_moiety 'C26 H24 As2 Au2 Br2'
_chemical_formula_sum 'C26 H24 As2 Au2 Br2'
_chemical_formula_weight 1040.03
_chemical_name_common \b-Au2[1,2bis(diphenylarsine)ethane]Br2
_chemical_name_systematic
; 
 ? 
;
_space_group_IT_number 14
_symmetry_cell_setting monoclinic
_symmetry_space_group_name_Hall '-P 2ybc'
_symmetry_space_group_name_H-M 'P 1 21/c 1'
_atom_sites_solution_hydrogens geom
_atom_sites_solution_primary direct
_atom_sites_solution_secondary difmap
_audit_creation_method SHELXL-97
_cell_angle_alpha 90.00
_cell_angle_beta 100.319(2)
_cell_angle_gamma 90.00
_cell_formula_units_Z 8
_cell_length_a 11.5476(11)
_cell_length_b 15.3861(14)
_cell_length_c 30.518(3)
_cell_measurement_reflns_used 5388
_cell_measurement_temperature 90(2)
_cell_measurement_theta_max 27.46
_cell_measurement_theta_min 2.23
_cell_volume 5334.5(9)
_computing_cell_refinement SAINT
_computing_data_collection 'SMART 5.054 (Bruker, 2003)'
_computing_data_reduction 'SAINT 6.45A (Bruker, 2003)'
_computing_molecular_graphics 'SHELXTL 5.1, XP (Sheldrick, 1994)'
_computing_publication_material 'SHELXS-97 (Sheldrick, 2008)'
_computing_structure_refinement 'SHELXL-97 (Sheldrick, 2008)'
_computing_structure_solution 'SHELXS-97 (Sheldrick, 2008)'
_diffrn_ambient_temperature 90(2)
_diffrn_detector_area_resol_mean 8.3
_diffrn_measured_fraction_theta_full 0.996
_diffrn_measured_fraction_theta_max 0.996
_diffrn_measurement_device_type 'Bruker SMART 1000'
_diffrn_measurement_method \w
_diffrn_radiation_monochromator graphite
_diffrn_radiation_source 'fine-focus sealed tube'
_diffrn_radiation_type MoK\a
_diffrn_radiation_wavelength 0.71073
_diffrn_reflns_av_R_equivalents 0.0790
_diffrn_reflns_av_sigmaI/netI 0.0929
_diffrn_reflns_limit_h_max 15
_diffrn_reflns_limit_h_min -12
_diffrn_reflns_limit_k_max 20
_diffrn_reflns_limit_k_min -20
_diffrn_reflns_limit_l_max 36
_diffrn_reflns_limit_l_min -39
_diffrn_reflns_number 38318
_diffrn_reflns_theta_full 27.59
_diffrn_reflns_theta_max 27.59
_diffrn_reflns_theta_min 1.36
_exptl_absorpt_coefficient_mu 16.459
_exptl_absorpt_correction_T_max 0.227
_exptl_absorpt_correction_T_min 0.079
_exptl_absorpt_correction_type multi-scan
_exptl_absorpt_process_details 'SADABS 2.10 (Sheldrick, 2003)'
_exptl_crystal_colour colorless
_exptl_crystal_density_diffrn 2.590
_exptl_crystal_description 'needle shaped block'
_exptl_crystal_F_000 3792
_exptl_crystal_size_max 0.17
_exptl_crystal_size_mid 0.14
_exptl_crystal_size_min 0.09
_refine_diff_density_max 2.296
_refine_diff_density_min -2.145
_refine_diff_density_rms 0.315
_refine_ls_extinction_method none
_refine_ls_goodness_of_fit_ref 0.830
_refine_ls_hydrogen_treatment constr
_refine_ls_matrix_type full
_refine_ls_number_parameters 547
_refine_ls_number_reflns 12289
_refine_ls_number_restraints 0
_refine_ls_restrained_S_all 0.830
_refine_ls_R_factor_all 0.1005
_refine_ls_R_factor_gt 0.0407
_refine_ls_shift/su_max 0.001
_refine_ls_shift/su_mean 0.000
_refine_ls_structure_factor_coef Fsqd
_refine_ls_weighting_details 'calc w=1/[\s^2^(Fo^2^)+(0.1000P)^2^] where P=(Fo^2^+2Fc^2^)/3'
_refine_ls_weighting_scheme calc
_refine_ls_wR_factor_gt 0.1022
_refine_ls_wR_factor_ref 0.1479
_reflns_number_gt 7408
_reflns_number_total 12289
_reflns_threshold_expression >2sigma(I)
_cod_data_source_file ic2022165_si_001_4.cif
_cod_data_source_block sh176
_cod_original_sg_symbol_H-M 'P 21/c'
_cod_database_code 4328261

loop_
_symmetry_equiv_pos_as_xyz
'x, y, z'
'-x, y+1/2, -z+1/2'
'-x, -y, -z'
'x, -y-1/2, z-1/2'

loop_
_atom_site_label
_atom_site_type_symbol
_atom_site_fract_x
_atom_site_fract_y
_atom_site_fract_z
_atom_site_U_iso_or_equiv
_atom_site_adp_type
_atom_site_occupancy
_atom_site_symmetry_multiplicity
_atom_site_calc_flag
_atom_site_refinement_flags
Au1 Au 0.64674(4) 0.58279(3) 0.582167(16) 0.01651(12) Uani 1 1 d .
Au2 Au 0.61855(4) 0.60868(3) 0.680584(16) 0.01570(12) Uani 1 1 d .
Au3 Au 0.12576(4) 0.90739(3) 0.567472(16) 0.01580(12) Uani 1 1 d .
Au4 Au 1.10152(4) 0.93624(3) 0.667569(16) 0.01696(12) Uani 1 1 d .
Br1 Br 0.45875(10) 0.51315(7) 0.58047(4) 0.0211(3) Uani 1 1 d .
Br2 Br 0.79398(10) 0.52164(8) 0.68251(4) 0.0219(3) Uani 1 1 d .
Br3 Br -0.05307(10) 0.98927(7) 0.56569(4) 0.0216(3) Uani 1 1 d .
Br4 Br 1.28445(10) 1.01193(7) 0.66913(4) 0.0224(3) Uani 1 1 d .
As1 As 0.82505(10) 0.64524(7) 0.57111(4) 0.0156(3) Uani 1 1 d .
As2 As 0.45672(10) 0.69252(7) 0.69237(4) 0.0153(3) Uani 1 1 d .
As3 As 0.29302(10) 0.82702(7) 0.55932(4) 0.0146(3) Uani 1 1 d .
As4 As 0.92482(10) 0.86961(7) 0.67690(4) 0.0160(3) Uani 1 1 d .
C1 C 0.9454(10) 0.5617(7) 0.5648(4) 0.015(2) Uani 1 1 d .
C2 C 0.9319(12) 0.4779(8) 0.5798(4) 0.026(3) Uani 1 1 d .
H2A H 0.8634 0.4617 0.5910 0.031 Uiso 1 1 calc R
C3 C 1.0235(14) 0.4166(9) 0.5780(5) 0.039(4) Uani 1 1 d .
H3A H 1.0159 0.3586 0.5878 0.047 Uiso 1 1 calc R
C4 C 1.1200(11) 0.4405(9) 0.5626(5) 0.030(3) Uani 1 1 d .
H4A H 1.1816 0.3996 0.5623 0.036 Uiso 1 1 calc R
C5 C 1.1309(12) 0.5225(10) 0.5473(5) 0.033(3) Uani 1 1 d .
H5A H 1.1993 0.5376 0.5357 0.040 Uiso 1 1 calc R
C6 C 1.0452(11) 0.5838(8) 0.5482(5) 0.027(3) Uani 1 1 d .
H6A H 1.0544 0.6409 0.5376 0.032 Uiso 1 1 calc R
C7 C 0.7971(10) 0.7148(7) 0.5175(4) 0.015(2) Uani 1 1 d .
C8 C 0.8823(12) 0.7735(7) 0.5079(5) 0.024(3) Uani 1 1 d .
H8A H 0.9553 0.7796 0.5277 0.029 Uiso 1 1 calc R
C9 C 0.8586(14) 0.8229(8) 0.4688(5) 0.035(4) Uani 1 1 d .
H9A H 0.9146 0.8638 0.4621 0.042 Uiso 1 1 calc R
C10 C 0.7511(13) 0.8114(8) 0.4396(4) 0.028(3) Uani 1 1 d .
H10A H 0.7344 0.8447 0.4130 0.034 Uiso 1 1 calc R
C11 C 0.6704(13) 0.7529(8) 0.4490(5) 0.031(3) Uani 1 1 d .
H11A H 0.5992 0.7448 0.4284 0.037 Uiso 1 1 calc R
C12 C 0.6908(11) 0.7045(7) 0.4885(4) 0.022(3) Uani 1 1 d .
H12A H 0.6329 0.6654 0.4953 0.027 Uiso 1 1 calc R
C13 C 0.9141(9) 0.7195(7) 0.6173(4) 0.016(2) Uani 1 1 d .
H13A H 0.9439 0.6836 0.6438 0.019 Uiso 1 1 calc R
H13B H 0.9829 0.7438 0.6062 0.019 Uiso 1 1 calc R
C14 C 0.4906(11) 0.7537(7) 0.7481(4) 0.019(3) Uani 1 1 d .
C15 C 0.4227(12) 0.8206(8) 0.7595(5) 0.027(3) Uani 1 1 d .
H15A H 0.3579 0.8412 0.7384 0.033 Uiso 1 1 calc R
C16 C 0.4475(12) 0.8587(8) 0.8016(5) 0.027(3) Uani 1 1 d .
H16A H 0.3984 0.9035 0.8094 0.033 Uiso 1 1 calc R
C17 C 0.5433(13) 0.8311(8) 0.8318(5) 0.031(3) Uani 1 1 d .
H17A H 0.5622 0.8592 0.8599 0.037 Uiso 1 1 calc R
C18 C 0.6141(12) 0.7615(8) 0.8217(4) 0.025(3) Uani 1 1 d .
H18A H 0.6786 0.7406 0.8429 0.031 Uiso 1 1 calc R
C19 C 0.5852(10) 0.7248(8) 0.7794(4) 0.023(3) Uani 1 1 d .
H19A H 0.6319 0.6783 0.7717 0.028 Uiso 1 1 calc R
C20 C 0.3189(10) 0.6219(8) 0.6945(4) 0.019(3) Uani 1 1 d .
C21 C 0.2220(11) 0.6574(9) 0.7087(4) 0.027(3) Uani 1 1 d .
H21A H 0.2221 0.7168 0.7173 0.033 Uiso 1 1 calc R
C22 C 0.1245(11) 0.6052(9) 0.7104(5) 0.031(3) Uani 1 1 d .
H22A H 0.0580 0.6282 0.7207 0.037 Uiso 1 1 calc R
C23 C 0.1254(12) 0.5195(9) 0.6968(5) 0.031(3) Uani 1 1 d .
H23A H 0.0580 0.4840 0.6967 0.037 Uiso 1 1 calc R
C24 C 0.2211(12) 0.4863(8) 0.6836(5) 0.030(3) Uani 1 1 d .
H24A H 0.2218 0.4266 0.6756 0.036 Uiso 1 1 calc R
C25 C 0.3184(12) 0.5369(9) 0.6816(5) 0.030(3) Uani 1 1 d .
H25A H 0.3844 0.5130 0.6712 0.036 Uiso 1 1 calc R
C26 C 0.3937(11) 0.7811(7) 0.6490(4) 0.021(3) Uani 1 1 d .
H26A H 0.3281 0.8118 0.6593 0.025 Uiso 1 1 calc R
H26B H 0.4558 0.8243 0.6466 0.025 Uiso 1 1 calc R
C27 C 0.3497(11) 0.7410(7) 0.6036(4) 0.020(3) Uani 1 1 d .
H27A H 0.2854 0.6997 0.6060 0.025 Uiso 1 1 calc R
H27B H 0.4145 0.7080 0.5942 0.025 Uiso 1 1 calc R
C28 C 0.4303(10) 0.8982(7) 0.5584(4) 0.014(2) Uani 1 1 d .
C29 C 0.5313(11) 0.8626(8) 0.5465(4) 0.024(3) Uani 1 1 d .
H29A H 0.5338 0.8024 0.5398 0.029 Uiso 1 1 calc R
C30 C 0.6289(12) 0.9151(8) 0.5442(5) 0.028(3) Uani 1 1 d .
H30A H 0.6980 0.8918 0.5359 0.033 Uiso 1 1 calc R
C31 C 0.6211(11) 1.0021(7) 0.5544(4) 0.019(3) Uani 1 1 d .
H31A H 0.6870 1.0387 0.5536 0.023 Uiso 1 1 calc R
C32 C 0.5230(11) 1.0368(8) 0.5655(5) 0.026(3) Uani 1 1 d .
H32A H 0.5205 1.0974 0.5713 0.032 Uiso 1 1 calc R
C33 C 0.4251(11) 0.9854(7) 0.5687(4) 0.022(3) Uani 1 1 d .
H33A H 0.3572 1.0096 0.5775 0.026 Uiso 1 1 calc R
C34 C 0.2766(10) 0.7658(7) 0.5040(4) 0.016(2) Uiso 1 1 d .
C35 C 0.3453(11) 0.6944(7) 0.4973(4) 0.021(3) Uiso 1 1 d .
H35A H 0.3941 0.6680 0.5221 0.025 Uiso 1 1 calc R
C36 C 0.3434(12) 0.6611(8) 0.4548(4) 0.028(3) Uiso 1 1 d .
H36A H 0.3906 0.6122 0.4509 0.034 Uiso 1 1 calc R
C37 C 0.2743(12) 0.6984(9) 0.4189(5) 0.032(3) Uiso 1 1 d .
H37A H 0.2741 0.6756 0.3899 0.039 Uiso 1 1 calc R
C38 C 0.2060(12) 0.7676(8) 0.4242(5) 0.028(3) Uiso 1 1 d .
H38A H 0.1592 0.7933 0.3988 0.034 Uiso 1 1 calc R
C39 C 0.2027(11) 0.8026(8) 0.4668(4) 0.022(3) Uiso 1 1 d .
H39A H 0.1520 0.8497 0.4703 0.026 Uiso 1 1 calc R
C40 C 0.9446(10) 0.8026(7) 0.7314(4) 0.018(3) Uani 1 1 d .
C41 C 0.8732(10) 0.7343(8) 0.7373(5) 0.024(3) Uani 1 1 d .
H41A H 0.8127 0.7165 0.7137 0.029 Uiso 1 1 calc R
C42 C 0.8893(12) 0.6905(9) 0.7783(5) 0.033(3) Uani 1 1 d .
H42A H 0.8423 0.6412 0.7819 0.039 Uiso 1 1 calc R
C43 C 0.9719(12) 0.7186(8) 0.8127(5) 0.028(3) Uani 1 1 d .
H43A H 0.9797 0.6907 0.8408 0.033 Uiso 1 1 calc R
C44 C 1.0462(12) 0.7887(8) 0.8072(4) 0.031(3) Uani 1 1 d .
H44A H 1.1043 0.8080 0.8313 0.037 Uiso 1 1 calc R
C45 C 1.0335(11) 0.8293(7) 0.7660(4) 0.023(3) Uani 1 1 d .
H45A H 1.0851 0.8751 0.7613 0.027 Uiso 1 1 calc R
C46 C 0.8005(10) 0.9503(7) 0.6824(4) 0.016(3) Uani 1 1 d .
C47 C 0.6996(12) 0.9243(9) 0.6976(5) 0.030(3) Uani 1 1 d .
H47A H 0.6921 0.8660 0.7070 0.036 Uiso 1 1 calc R
C48 C 0.6096(12) 0.9837(10) 0.6991(5) 0.034(4) Uani 1 1 d .
H48A H 0.5402 0.9659 0.7093 0.041 Uiso 1 1 calc R
C49 C 0.6209(12) 1.0659(9) 0.6862(4) 0.029(3) Uani 1 1 d .
H49A H 0.5585 1.1057 0.6872 0.035 Uiso 1 1 calc R
C50 C 0.7189(14) 1.0941(9) 0.6717(6) 0.038(4) Uani 1 1 d .
H50A H 0.7245 1.1528 0.6627 0.045 Uiso 1 1 calc R
C51 C 0.8128(13) 1.0357(9) 0.6701(4) 0.030(3) Uani 1 1 d .
H51A H 0.8827 1.0549 0.6608 0.036 Uiso 1 1 calc R
C52 C 0.8413(10) 0.7935(7) 0.6307(4) 0.019(3) Uani 1 1 d .
H52A H 0.7721 0.7688 0.6413 0.023 Uiso 1 1 calc R
H52B H 0.8117 0.8290 0.6040 0.023 Uiso 1 1 calc R

loop_
_atom_site_aniso_label
_atom_site_aniso_U_11
_atom_site_aniso_U_22
_atom_site_aniso_U_33
_atom_site_aniso_U_23
_atom_site_aniso_U_13
_atom_site_aniso_U_12
Au1 0.0145(2) 0.0146(2) 0.0212(3) -0.00102(18) 0.00508(19) -0.00039(16)
Au2 0.0121(2) 0.0149(2) 0.0204(3) -0.00027(17) 0.00377(18) 0.00076(16)
Au3 0.0124(2) 0.0142(2) 0.0212(3) 0.00035(18) 0.00404(18) 0.00135(16)
Au4 0.0144(2) 0.0152(2) 0.0220(3) -0.00207(17) 0.00533(19) -0.00210(16)
Br1 0.0143(6) 0.0179(6) 0.0319(7) 0.0014(5) 0.0061(5) -0.0002(4)
Br2 0.0160(6) 0.0220(6) 0.0282(7) 0.0015(5) 0.0051(5) 0.0050(4)
Br3 0.0162(6) 0.0202(6) 0.0297(7) 0.0051(5) 0.0076(5) 0.0054(4)
Br4 0.0161(6) 0.0201(6) 0.0322(8) -0.0042(5) 0.0079(5) -0.0036(4)
As1 0.0135(6) 0.0156(5) 0.0179(7) -0.0022(5) 0.0034(5) -0.0007(4)
As2 0.0136(6) 0.0147(5) 0.0174(7) 0.0003(5) 0.0027(5) 0.0025(4)
As3 0.0122(6) 0.0139(5) 0.0177(7) 0.0007(4) 0.0030(5) 0.0017(4)
As4 0.0125(6) 0.0159(5) 0.0198(7) -0.0023(5) 0.0036(5) -0.0020(4)
C1 0.009(6) 0.025(6) 0.011(6) -0.003(5) 0.004(4) 0.005(4)
C2 0.034(8) 0.016(6) 0.031(8) 0.003(5) 0.013(6) 0.006(5)
C3 0.050(10) 0.021(7) 0.048(10) -0.002(6) 0.015(8) 0.014(6)
C4 0.016(7) 0.046(9) 0.028(8) -0.006(6) 0.004(6) 0.018(6)
C5 0.013(7) 0.055(10) 0.033(9) -0.015(7) 0.010(6) 0.001(6)
C6 0.011(6) 0.030(7) 0.040(9) -0.014(6) 0.005(6) -0.004(5)
C7 0.016(6) 0.014(5) 0.017(6) -0.003(4) 0.009(5) -0.004(4)
C8 0.028(7) 0.015(6) 0.032(8) -0.001(5) 0.014(6) -0.009(5)
C9 0.043(9) 0.022(7) 0.042(9) 0.004(6) 0.015(7) 0.000(6)
C10 0.048(9) 0.022(7) 0.017(7) 0.012(5) 0.012(6) 0.011(6)
C11 0.042(9) 0.020(6) 0.030(8) 0.006(6) 0.004(7) 0.012(6)
C12 0.029(7) 0.010(5) 0.028(8) -0.002(5) 0.005(6) 0.002(5)
C13 0.004(5) 0.021(6) 0.022(7) -0.001(5) 0.002(5) 0.002(4)
C14 0.024(7) 0.020(6) 0.014(6) 0.002(5) 0.007(5) -0.009(5)
C15 0.026(7) 0.021(6) 0.036(8) -0.002(6) 0.007(6) 0.011(5)
C16 0.032(8) 0.018(6) 0.036(9) -0.001(6) 0.014(6) 0.006(5)
C17 0.053(10) 0.016(6) 0.023(8) -0.008(5) 0.005(7) -0.008(6)
C18 0.039(8) 0.021(6) 0.015(7) 0.002(5) 0.001(6) -0.005(5)
C19 0.014(6) 0.021(6) 0.032(8) 0.008(5) 0.001(5) -0.006(5)
C20 0.009(6) 0.028(7) 0.022(7) 0.001(5) 0.007(5) 0.001(5)
C21 0.025(7) 0.029(7) 0.029(8) -0.001(6) 0.006(6) 0.007(5)
C22 0.005(6) 0.042(8) 0.046(10) 0.009(7) 0.005(6) 0.003(5)
C23 0.018(7) 0.041(8) 0.033(9) 0.015(6) 0.005(6) 0.001(6)
C24 0.026(7) 0.019(6) 0.042(9) -0.007(6) 0.000(6) 0.000(5)
C25 0.021(7) 0.030(7) 0.042(9) 0.001(6) 0.012(6) -0.004(5)
C26 0.022(7) 0.022(6) 0.017(7) 0.001(5) 0.002(5) -0.006(5)
C27 0.025(7) 0.016(6) 0.017(7) -0.010(5) -0.005(5) 0.002(5)
C28 0.013(6) 0.013(5) 0.014(6) 0.003(4) 0.002(5) 0.003(4)
C29 0.019(7) 0.020(6) 0.033(8) 0.002(5) 0.003(6) -0.002(5)
C30 0.021(7) 0.026(7) 0.039(9) -0.003(6) 0.016(6) 0.000(5)
C31 0.018(6) 0.015(6) 0.027(7) -0.001(5) 0.012(5) -0.005(4)
C32 0.027(7) 0.014(6) 0.042(9) 0.000(6) 0.014(6) 0.006(5)
C33 0.017(6) 0.017(6) 0.031(8) 0.000(5) 0.006(5) 0.000(5)
C40 0.016(6) 0.022(6) 0.017(7) -0.005(5) 0.005(5) 0.000(5)
C41 0.007(6) 0.030(7) 0.033(8) 0.002(6) -0.003(5) 0.003(5)
C42 0.017(7) 0.026(7) 0.056(10) 0.005(7) 0.008(7) 0.006(5)
C43 0.034(8) 0.024(7) 0.026(8) 0.015(6) 0.009(6) -0.003(6)
C44 0.036(8) 0.029(7) 0.021(8) 0.009(6) -0.009(6) -0.006(6)
C45 0.028(7) 0.017(6) 0.023(7) 0.004(5) 0.006(6) -0.008(5)
C46 0.019(6) 0.016(5) 0.013(6) 0.000(4) -0.002(5) -0.008(4)
C47 0.029(8) 0.026(7) 0.041(9) 0.008(6) 0.020(7) 0.003(6)
C48 0.020(7) 0.048(9) 0.035(9) -0.009(7) 0.005(6) 0.012(6)
C49 0.033(8) 0.037(8) 0.016(7) -0.001(6) 0.003(6) 0.009(6)
C50 0.043(9) 0.021(7) 0.055(11) -0.010(7) 0.025(8) 0.006(6)
C51 0.038(9) 0.036(8) 0.020(8) -0.002(6) 0.020(6) 0.001(6)
C52 0.020(6) 0.017(6) 0.017(7) 0.000(5) -0.006(5) -0.004(5)

loop_
_atom_type_symbol
_atom_type_description
_atom_type_scat_dispersion_real
_atom_type_scat_dispersion_imag
_atom_type_scat_source
C C 0.0033 0.0016 'International Tables Vol C Tables 4.2.6.8 and 6.1.1.4'
H H 0.0000 0.0000 'International Tables Vol C Tables 4.2.6.8 and 6.1.1.4'
As As 0.0499 2.0058 'International Tables Vol C Tables 4.2.6.8 and 6.1.1.4'
Au Au -2.0133 8.8022 'International Tables Vol C Tables 4.2.6.8 and 6.1.1.4'
Br Br -0.2901 2.4595 'International Tables Vol C Tables 4.2.6.8 and 6.1.1.4'

loop_
_geom_angle_atom_site_label_1
_geom_angle_atom_site_label_2
_geom_angle_atom_site_label_3
_geom_angle
_geom_angle_site_symmetry_3
As1 Au1 Br1 170.47(5) .
As1 Au1 Au2 109.44(3) .
Br1 Au1 Au2 80.09(4) .
As2 Au2 Br2 169.97(5) .
As2 Au2 Au1 116.26(3) .
Br2 Au2 Au1 73.74(3) .
As3 Au3 Br3 172.71(5) .
As3 Au3 Au4 113.30(3) 1_455
Br3 Au3 Au4 73.96(3) 1_455
As4 Au4 Br4 171.53(5) .
As4 Au4 Au3 106.66(3) 1_655
Br4 Au4 Au3 81.78(4) 1_655
C1 As1 C7 107.4(5) .
C1 As1 C13 99.6(5) .
C7 As1 C13 105.8(5) .
C1 As1 Au1 114.0(4) .
C7 As1 Au1 109.3(3) .
C13 As1 Au1 119.7(4) .
C14 As2 C20 106.5(5) .
C14 As2 C26 104.5(5) .
C20 As2 C26 101.9(5) .
C14 As2 Au2 111.3(4) .
C20 As2 Au2 112.2(4) .
C26 As2 Au2 119.4(4) .
C34 As3 C27 104.5(5) .
C34 As3 C28 102.6(5) .
C27 As3 C28 102.9(5) .
C34 As3 Au3 113.6(3) .
C27 As3 Au3 118.1(4) .
C28 As3 Au3 113.4(3) .
C46 As4 C40 104.1(5) .
C46 As4 C52 99.8(5) .
C40 As4 C52 105.6(5) .
C46 As4 Au4 114.0(3) .
C40 As4 Au4 111.5(4) .
C52 As4 Au4 120.2(4) .
C6 C1 C2 120.0(11) .
C6 C1 As1 122.4(9) .
C2 C1 As1 117.6(9) .
C1 C2 C3 118.3(13) .
C1 C2 H2A 120.8 .
C3 C2 H2A 120.8 .
C4 C3 C2 120.3(13) .
C4 C3 H3A 119.9 .
C2 C3 H3A 119.9 .
C3 C4 C5 120.6(12) .
C3 C4 H4A 119.7 .
C5 C4 H4A 119.7 .
C4 C5 C6 121.4(14) .
C4 C5 H5A 119.3 .
C6 C5 H5A 119.3 .
C5 C6 C1 119.4(13) .
C5 C6 H6A 120.3 .
C1 C6 H6A 120.3 .
C12 C7 C8 120.8(11) .
C12 C7 As1 118.2(9) .
C8 C7 As1 121.0(9) .
C9 C8 C7 119.3(13) .
C9 C8 H8A 120.3 .
C7 C8 H8A 120.3 .
C8 C9 C10 119.2(13) .
C8 C9 H9A 120.4 .
C10 C9 H9A 120.4 .
C11 C10 C9 120.7(12) .
C11 C10 H10A 119.7 .
C9 C10 H10A 119.7 .
C10 C11 C12 121.1(13) .
C10 C11 H11A 119.4 .
C12 C11 H11A 119.4 .
C7 C12 C11 118.9(12) .
C7 C12 H12A 120.6 .
C11 C12 H12A 120.6 .
C52 C13 As1 112.9(7) .
C52 C13 H13A 109.0 .
As1 C13 H13A 109.0 .
C52 C13 H13B 109.0 .
As1 C13 H13B 109.0 .
H13A C13 H13B 107.8 .
C15 C14 C19 118.6(12) .
C15 C14 As2 123.8(10) .
C19 C14 As2 117.5(10) .
C14 C15 C16 121.0(12) .
C14 C15 H15A 119.5 .
C16 C15 H15A 119.5 .
C17 C16 C15 119.7(12) .
C17 C16 H16A 120.1 .
C15 C16 H16A 120.1 .
C16 C17 C18 121.0(12) .
C16 C17 H17A 119.5 .
C18 C17 H17A 119.5 .
C19 C18 C17 117.2(12) .
C19 C18 H18A 121.4 .
C17 C18 H18A 121.4 .
C14 C19 C18 122.4(12) .
C14 C19 H19A 118.8 .
C18 C19 H19A 118.8 .
C25 C20 C21 120.5(12) .
C25 C20 As2 119.2(9) .
C21 C20 As2 120.3(10) .
C20 C21 C22 119.2(12) .
C20 C21 H21A 120.4 .
C22 C21 H21A 120.4 .
C23 C22 C21 119.4(13) .
C23 C22 H22A 120.3 .
C21 C22 H22A 120.3 .
C24 C23 C22 120.2(13) .
C24 C23 H23A 119.9 .
C22 C23 H23A 119.9 .
C23 C24 C25 121.3(13) .
C23 C24 H24A 119.3 .
C25 C24 H24A 119.3 .
C20 C25 C24 119.3(13) .
C20 C25 H25A 120.3 .
C24 C25 H25A 120.3 .
C27 C26 As2 111.0(8) .
C27 C26 H26A 109.4 .
As2 C26 H26A 109.4 .
C27 C26 H26B 109.4 .
As2 C26 H26B 109.4 .
H26A C26 H26B 108.0 .
C26 C27 As3 112.2(8) .
C26 C27 H27A 109.2 .
As3 C27 H27A 109.2 .
C26 C27 H27B 109.2 .
As3 C27 H27B 109.2 .
H27A C27 H27B 107.9 .
C33 C28 C29 120.8(11) .
C33 C28 As3 118.6(9) .
C29 C28 As3 120.5(8) .
C28 C29 C30 120.3(12) .
C28 C29 H29A 119.8 .
C30 C29 H29A 119.8 .
C31 C30 C29 117.6(12) .
C31 C30 H30A 121.2 .
C29 C30 H30A 121.2 .
C32 C31 C30 122.1(12) .
C32 C31 H31A 119.0 .
C30 C31 H31A 119.0 .
C31 C32 C33 121.3(11) .
C31 C32 H32A 119.3 .
C33 C32 H32A 119.3 .
C28 C33 C32 117.8(12) .
C28 C33 H33A 121.1 .
C32 C33 H33A 121.1 .
C35 C34 C39 118.6(11) .
C35 C34 As3 123.3(9) .
C39 C34 As3 117.6(9) .
C36 C35 C34 120.8(12) .
C36 C35 H35A 119.6 .
C34 C35 H35A 119.6 .
C37 C36 C35 120.3(13) .
C37 C36 H36A 119.8 .
C35 C36 H36A 119.8 .
C38 C37 C36 120.3(14) .
C38 C37 H37A 119.8 .
C36 C37 H37A 119.8 .
C37 C38 C39 121.5(13) .
C37 C38 H38A 119.2 .
C39 C38 H38A 119.2 .
C34 C39 C38 118.4(11) .
C34 C39 H39A 120.8 .
C38 C39 H39A 120.8 .
C41 C40 C45 120.3(12) .
C41 C40 As4 122.8(9) .
C45 C40 As4 116.8(9) .
C40 C41 C42 120.0(12) .
C40 C41 H41A 120.0 .
C42 C41 H41A 120.0 .
C43 C42 C41 119.9(12) .
C43 C42 H42A 120.0 .
C41 C42 H42A 120.0 .
C42 C43 C44 120.7(13) .
C42 C43 H43A 119.6 .
C44 C43 H43A 119.6 .
C45 C44 C43 119.0(12) .
C45 C44 H44A 120.5 .
C43 C44 H44A 120.5 .
C44 C45 C40 119.8(11) .
C44 C45 H45A 120.1 .
C40 C45 H45A 120.1 .
C51 C46 C47 119.9(12) .
C51 C46 As4 118.3(10) .
C47 C46 As4 121.7(9) .
C46 C47 C48 119.9(13) .
C46 C47 H47A 120.0 .
C48 C47 H47A 120.0 .
C49 C48 C47 119.9(15) .
C49 C48 H48A 120.1 .
C47 C48 H48A 120.1 .
C48 C49 C50 121.9(14) .
C48 C49 H49A 119.0 .
C50 C49 H49A 119.0 .
C49 C50 C51 119.8(13) .
C49 C50 H50A 120.1 .
C51 C50 H50A 120.1 .
C46 C51 C50 118.5(13) .
C46 C51 H51A 120.7 .
C50 C51 H51A 120.7 .
C13 C52 As4 114.9(8) .
C13 C52 H52A 108.5 .
As4 C52 H52A 108.5 .
C13 C52 H52B 108.5 .
As4 C52 H52B 108.5 .
H52A C52 H52B 107.5 .

loop_
_geom_bond_atom_site_label_1
_geom_bond_atom_site_label_2
_geom_bond_distance
_geom_bond_site_symmetry_2
Au1 As1 2.3506(13) .
Au1 Br1 2.4132(13) .
Au1 Au2 3.1042(8) .
Au2 As2 2.3508(13) .
Au2 Br2 2.4204(13) .
Au3 As3 2.3438(12) .
Au3 Br3 2.4113(12) .
Au3 Au4 3.1486(7) 1_455
Au4 As4 2.3460(13) .
Au4 Br4 2.4052(13) .
Au4 Au3 3.1487(8) 1_655
As1 C1 1.928(11) .
As1 C7 1.932(12) .
As1 C13 1.956(11) .
As2 C14 1.922(12) .
As2 C20 1.937(12) .
As2 C26 1.948(12) .
As3 C34 1.913(12) .
As3 C27 1.921(11) .
As3 C28 1.931(11) .
As4 C46 1.929(12) .
As4 C40 1.935(12) .
As4 C52 1.949(11) .
C1 C6 1.383(17) .
C1 C2 1.386(16) .
C2 C3 1.424(18) .
C2 H2A 0.9500 .
C3 C4 1.34(2) .
C3 H3A 0.9500 .
C4 C5 1.36(2) .
C4 H4A 0.9500 .
C5 C6 1.371(18) .
C5 H5A 0.9500 .
C6 H6A 0.9500 .
C7 C12 1.388(16) .
C7 C8 1.406(15) .
C8 C9 1.401(18) .
C8 H8A 0.9500 .
C9 C10 1.40(2) .
C9 H9A 0.9500 .
C10 C11 1.362(19) .
C10 H10A 0.9500 .
C11 C12 1.400(17) .
C11 H11A 0.9500 .
C12 H12A 0.9500 .
C13 C52 1.516(16) .
C13 H13A 0.9900 .
C13 H13B 0.9900 .
C14 C15 1.377(17) .
C14 C19 1.389(16) .
C15 C16 1.395(18) .
C15 H15A 0.9500 .
C16 C17 1.373(19) .
C16 H16A 0.9500 .
C17 C18 1.415(18) .
C17 H17A 0.9500 .
C18 C19 1.394(18) .
C18 H18A 0.9500 .
C19 H19A 0.9500 .
C20 C25 1.366(17) .
C20 C21 1.383(17) .
C21 C22 1.391(18) .
C21 H21A 0.9500 .
C22 C23 1.383(19) .
C22 H22A 0.9500 .
C23 C24 1.343(19) .
C23 H23A 0.9500 .
C24 C25 1.378(18) .
C24 H24A 0.9500 .
C25 H25A 0.9500 .
C26 C27 1.518(16) .
C26 H26A 0.9900 .
C26 H26B 0.9900 .
C27 H27A 0.9900 .
C27 H27B 0.9900 .
C28 C33 1.381(15) .
C28 C29 1.396(17) .
C29 C30 1.398(17) .
C29 H29A 0.9500 .
C30 C31 1.382(16) .
C30 H30A 0.9500 .
C31 C32 1.348(17) .
C31 H31A 0.9500 .
C32 C33 1.398(17) .
C32 H32A 0.9500 .
C33 H33A 0.9500 .
C34 C35 1.391(16) .
C34 C39 1.409(16) .
C35 C36 1.391(18) .
C35 H35A 0.9500 .
C36 C37 1.362(18) .
C36 H36A 0.9500 .
C37 C38 1.353(18) .
C37 H37A 0.9500 .
C38 C39 1.413(18) .
C38 H38A 0.9500 .
C39 H39A 0.9500 .
C40 C41 1.367(17) .
C40 C45 1.396(16) .
C41 C42 1.403(19) .
C41 H41A 0.9500 .
C42 C43 1.357(19) .
C42 H42A 0.9500 .
C43 C44 1.408(17) .
C43 H43A 0.9500 .
C44 C45 1.387(17) .
C44 H44A 0.9500 .
C45 H45A 0.9500 .
C46 C51 1.380(17) .
C46 C47 1.388(17) .
C47 C48 1.391(18) .
C47 H47A 0.9500 .
C48 C49 1.34(2) .
C48 H48A 0.9500 .
C49 C50 1.36(2) .
C49 H49A 0.9500 .
C50 C51 1.415(18) .
C50 H50A 0.9500 .
C51 H51A 0.9500 .
C52 H52A 0.9900 .
C52 H52B 0.9900 .

loop_
_geom_torsion_atom_site_label_1
_geom_torsion_atom_site_label_2
_geom_torsion_atom_site_label_3
_geom_torsion_atom_site_label_4
_geom_torsion
_geom_torsion_site_symmetry_1
As1 Au1 Au2 As2 117.56(5) .
Br1 Au1 Au2 As2 -62.08(5) .
As1 Au1 Au2 Br2 -61.78(5) .
Br1 Au1 Au2 Br2 118.59(4) .
Au2 Au1 As1 C1 106.8(4) .
Au2 Au1 As1 C7 -133.0(3) .
Au2 Au1 As1 C13 -10.9(4) .
Br2 Au2 As2 C14 27.1(5) .
Au1 Au2 As2 C14 -149.3(4) .
Br2 Au2 As2 C20 -92.1(5) .
Au1 Au2 As2 C20 91.5(4) .
Br2 Au2 As2 C26 148.9(5) .
Au1 Au2 As2 C26 -27.5(4) .
Au4 Au3 As3 C34 153.8(4) 1_455
Au4 Au3 As3 C27 31.0(4) 1_455
Au4 Au3 As3 C28 -89.5(4) 1_455
Au3 Au4 As4 C46 -107.0(4) 1_655
Au3 Au4 As4 C40 135.5(4) 1_655
Au3 Au4 As4 C52 11.3(4) 1_655
C7 As1 C1 C6 43.7(11) .
C13 As1 C1 C6 -66.4(11) .
Au1 As1 C1 C6 164.9(9) .
C7 As1 C1 C2 -139.6(10) .
C13 As1 C1 C2 110.3(10) .
Au1 As1 C1 C2 -18.4(11) .
C6 C1 C2 C3 0.6(19) .
As1 C1 C2 C3 -176.2(10) .
C1 C2 C3 C4 1(2) .
C2 C3 C4 C5 -2(2) .
C3 C4 C5 C6 2(2) .
C4 C5 C6 C1 0(2) .
C2 C1 C6 C5 -1(2) .
As1 C1 C6 C5 175.8(10) .
C1 As1 C7 C12 110.2(9) .
C13 As1 C7 C12 -144.2(9) .
Au1 As1 C7 C12 -14.0(10) .
C1 As1 C7 C8 -69.2(10) .
C13 As1 C7 C8 36.5(11) .
Au1 As1 C7 C8 166.7(9) .
C12 C7 C8 C9 0.9(18) .
As1 C7 C8 C9 -179.8(10) .
C7 C8 C9 C10 -1(2) .
C8 C9 C10 C11 0(2) .
C9 C10 C11 C12 2(2) .
C8 C7 C12 C11 0.9(18) .
As1 C7 C12 C11 -178.5(9) .
C10 C11 C12 C7 -2.3(19) .
C1 As1 C13 C52 -179.2(9) .
C7 As1 C13 C52 69.5(10) .
Au1 As1 C13 C52 -54.3(10) .
C20 As2 C14 C15 -71.3(11) .
C26 As2 C14 C15 36.0(12) .
Au2 As2 C14 C15 166.2(10) .
C20 As2 C14 C19 104.7(10) .
C26 As2 C14 C19 -147.9(9) .
Au2 As2 C14 C19 -17.8(10) .
C19 C14 C15 C16 -0.2(19) .
As2 C14 C15 C16 175.7(10) .
C14 C15 C16 C17 2(2) .
C15 C16 C17 C18 -3(2) .
C16 C17 C18 C19 2(2) .
C15 C14 C19 C18 -0.5(19) .
As2 C14 C19 C18 -176.7(10) .
C17 C18 C19 C14 -0.6(19) .
C14 As2 C20 C25 -133.5(11) .
C26 As2 C20 C25 117.3(11) .
Au2 As2 C20 C25 -11.5(12) .
C14 As2 C20 C21 46.8(12) .
C26 As2 C20 C21 -62.4(12) .
Au2 As2 C20 C21 168.7(9) .
C25 C20 C21 C22 1(2) .
As2 C20 C21 C22 -179.4(10) .
C20 C21 C22 C23 -1(2) .
C21 C22 C23 C24 2(2) .
C22 C23 C24 C25 -3(2) .
C21 C20 C25 C24 -1(2) .
As2 C20 C25 C24 179.1(10) .
C23 C24 C25 C20 2(2) .
C14 As2 C26 C27 -173.7(9) .
C20 As2 C26 C27 -63.0(10) .
Au2 As2 C26 C27 61.1(10) .
As2 C26 C27 As3 -177.5(6) .
C34 As3 C27 C26 167.4(9) .
C28 As3 C27 C26 60.5(10) .
Au3 As3 C27 C26 -65.2(10) .
C34 As3 C28 C33 131.9(10) .
C27 As3 C28 C33 -119.8(10) .
Au3 As3 C28 C33 9.0(11) .
C34 As3 C28 C29 -46.4(11) .
C27 As3 C28 C29 61.9(11) .
Au3 As3 C28 C29 -169.3(9) .
C33 C28 C29 C30 -0.7(19) .
As3 C28 C29 C30 177.5(10) .
C28 C29 C30 C31 0(2) .
C29 C30 C31 C32 -1(2) .
C30 C31 C32 C33 2(2) .
C29 C28 C33 C32 1.6(18) .
As3 C28 C33 C32 -176.6(10) .
C31 C32 C33 C28 -2(2) .
C27 As3 C34 C35 -28.8(12) .
C28 As3 C34 C35 78.3(11) .
Au3 As3 C34 C35 -158.9(9) .
C27 As3 C34 C39 160.3(10) .
C28 As3 C34 C39 -92.6(10) .
Au3 As3 C34 C39 30.1(11) .
C39 C34 C35 C36 1.5(19) .
As3 C34 C35 C36 -169.4(10) .
C34 C35 C36 C37 0(2) .
C35 C36 C37 C38 -1(2) .
C36 C37 C38 C39 -1(2) .
C35 C34 C39 C38 -2.9(18) .
As3 C34 C39 C38 168.5(9) .
C37 C38 C39 C34 3(2) .
C46 As4 C40 C41 81.2(11) .
C52 As4 C40 C41 -23.4(12) .
Au4 As4 C40 C41 -155.5(10) .
C46 As4 C40 C45 -96.2(10) .
C52 As4 C40 C45 159.3(10) .
Au4 As4 C40 C45 27.2(11) .
C45 C40 C41 C42 -0.2(19) .
As4 C40 C41 C42 -177.4(10) .
C40 C41 C42 C43 3(2) .
C41 C42 C43 C44 -3(2) .
C42 C43 C44 C45 0(2) .
C43 C44 C45 C40 3(2) .
C41 C40 C45 C44 -3(2) .
As4 C40 C45 C44 174.7(10) .
C40 As4 C46 C51 136.8(10) .
C52 As4 C46 C51 -114.3(10) .
Au4 As4 C46 C51 15.2(11) .
C40 As4 C46 C47 -44.1(12) .
C52 As4 C46 C47 64.8(11) .
Au4 As4 C46 C47 -165.7(10) .
C51 C46 C47 C48 2(2) .
As4 C46 C47 C48 -177.0(10) .
C46 C47 C48 C49 0(2) .
C47 C48 C49 C50 -1(2) .
C48 C49 C50 C51 0(2) .
C47 C46 C51 C50 -3(2) .
As4 C46 C51 C50 176.5(11) .
C49 C50 C51 C46 2(2) .
As1 C13 C52 As4 179.7(6) .
C46 As4 C52 C13 -180.0(9) .
C40 As4 C52 C13 -72.2(10) .
Au4 As4 C52 C13 54.8(10) .
